data_4063409
loop_
_publ_author_name
'Adams, Richard D.'
'Kan, Yuwei'
'Zhang, Qiang'

_publ_section_title
;
 Transformations of Triphenylgermyl Ligands in Iridium&#x2212;Ruthenium
 Carbonyl Cluster Complexes
;
_journal_issue 2
_journal_name_full Organometallics
_journal_page_first 328
_journal_page_last 333
_journal_paper_doi 10.1021/om100989s
_journal_volume 30
_journal_year 2011
_chemical_formula_sum 'C28 H15 Ge2 Ir O10 Ru3'
_chemical_formula_weight 1151.99
_chemical_name_systematic
; 
 ? 
;
_space_group_IT_number 14
_symmetry_cell_setting monoclinic
_symmetry_space_group_name_Hall '-P 2yn'
_symmetry_space_group_name_H-M 'P 1 21/n 1'
_atom_sites_solution_hydrogens geom
_atom_sites_solution_primary direct
_atom_sites_solution_secondary difmap
_audit_creation_method SHELXL-97
_cell_angle_alpha 90.00
_cell_angle_beta 94.5030(10)
_cell_angle_gamma 90.00
_cell_formula_units_Z 4
_cell_length_a 9.8825(4)
_cell_length_b 17.5216(7)
_cell_length_c 17.8167(7)
_cell_measurement_reflns_used 8474
_cell_measurement_temperature 150(2)
_cell_measurement_theta_max 28.30
_cell_measurement_theta_min 2.28
_cell_volume 3075.6(2)
_computing_cell_refinement 'SAINT+  V6.45 (Bruker, 2003)'
_computing_data_collection 'SMART V5.632 (Bruker, 2005)'
_computing_data_reduction 'SAINT+  V6.45'
_computing_molecular_graphics 'SHELXTL V6.1 (Sheldrick, 2000)'
_computing_publication_material 'SHELXTL V6.1'
_computing_structure_refinement 'SHELXL-97 (Sheldrick, 1997)'
_computing_structure_solution 'SHELXS-97 (Sheldrick, 1990)'
_diffrn_ambient_temperature 150(2)
_diffrn_measured_fraction_theta_full 0.999
_diffrn_measured_fraction_theta_max 0.999
_diffrn_measurement_device_type 'Bruker SMART APEX CCD diffractometer'
_diffrn_measurement_method 'omega scans'
_diffrn_radiation_monochromator graphite
_diffrn_radiation_source 'fine-focus sealed tube'
_diffrn_radiation_type MoK\a
_diffrn_radiation_wavelength 0.71073
_diffrn_reflns_av_R_equivalents 0.0559
_diffrn_reflns_av_sigmaI/netI 0.0389
_diffrn_reflns_limit_h_max 13
_diffrn_reflns_limit_h_min -13
_diffrn_reflns_limit_k_max 23
_diffrn_reflns_limit_k_min -23
_diffrn_reflns_limit_l_max 23
_diffrn_reflns_limit_l_min -23
_diffrn_reflns_number 45175
_diffrn_reflns_theta_full 28.38
_diffrn_reflns_theta_max 28.38
_diffrn_reflns_theta_min 1.63
_diffrn_standards_decay_% <1
_exptl_absorpt_coefficient_mu 7.730
_exptl_absorpt_correction_T_max 1.000
_exptl_absorpt_correction_T_min 0.585
_exptl_absorpt_correction_type multi-scan
_exptl_absorpt_process_details '(SADABS, Bruker, 1997)'
_exptl_crystal_colour black
_exptl_crystal_density_diffrn 2.488
_exptl_crystal_density_method 'not measured'
_exptl_crystal_description bar
_exptl_crystal_F_000 2144
_exptl_crystal_size_max 0.34
_exptl_crystal_size_mid 0.12
_exptl_crystal_size_min 0.05
_refine_diff_density_max 1.991
_refine_diff_density_min -1.141
_refine_diff_density_rms 0.188
_refine_ls_extinction_method none
_refine_ls_goodness_of_fit_ref 1.063
_refine_ls_hydrogen_treatment constr
_refine_ls_matrix_type full
_refine_ls_number_parameters 397
_refine_ls_number_reflns 7702
_refine_ls_number_restraints 0
_refine_ls_restrained_S_all 1.063
_refine_ls_R_factor_all 0.0459
_refine_ls_R_factor_gt 0.0346
_refine_ls_shift/su_max 0.001
_refine_ls_shift/su_mean 0.000
_refine_ls_structure_factor_coef Fsqd
_refine_ls_weighting_details 'calc w=1/[\s^2^(Fo^2^)+(0.0337P)^2^+11.1706P] where P=(Fo^2^+2Fc^2^)/3'
_refine_ls_weighting_scheme calc
_refine_ls_wR_factor_gt 0.0772
_refine_ls_wR_factor_ref 0.0813
_reflns_number_gt 6493
_reflns_number_total 7702
_reflns_threshold_expression >2sigma(I)
_cod_data_source_file om100989s_si_001.cif
_cod_data_source_block 3
_cod_depositor_comments
;
The following automatic conversions were performed:

'_symmetry_cell_setting' value 'Monoclinic' changed to 'monoclinic'
according to the built-in table from CIF Core dictionary named
'cif_core.dic' version 2.4.1 from
2010-06-29.

'_exptl_absorpt_correction_type' value 'Multi-scan'
changed to 'multi-scan' according to the built-in table from CIF Core
dictionary named 'cif_core.dic' version 2.4.1 from 2010-06-29.

Automatic conversion script
Id: cif_fix_values 1673 2011-04-08 12:14:43Z adriana 
;
_cod_original_sg_symbol_H-M P2(1)/n
_cod_database_code 4063409

loop_
_symmetry_equiv_pos_as_xyz
'x, y, z'
'-x+1/2, y+1/2, -z+1/2'
'-x, -y, -z'
'x-1/2, -y-1/2, z-1/2'

loop_
_atom_site_label
_atom_site_type_symbol
_atom_site_fract_x
_atom_site_fract_y
_atom_site_fract_z
_atom_site_U_iso_or_equiv
_atom_site_adp_type
_atom_site_occupancy
_atom_site_symmetry_multiplicity
_atom_site_calc_flag
_atom_site_refinement_flags
_atom_site_disorder_assembly
_atom_site_disorder_group
Ir1 Ir -0.06551(2) 0.792850(12) 0.043326(12) 0.01939(6) Uani 1 1 d . . .
Ru2 Ru 0.04628(4) 0.66773(2) 0.10418(2) 0.01460(9) Uani 1 1 d . . .
Ru3 Ru 0.31457(4) 0.72564(3) 0.08981(3) 0.01974(10) Uani 1 1 d . . .
Ru1 Ru 0.19349(4) 0.86030(3) 0.00708(3) 0.02109(10) Uani 1 1 d . . .
Ge1 Ge 0.13026(6) 0.72651(3) -0.01808(3) 0.01958(12) Uani 1 1 d . . .
Ge2 Ge 0.13921(6) 0.81112(3) 0.13452(3) 0.01922(12) Uani 1 1 d . . .
O32 O 0.4300(5) 0.5842(3) 0.0165(3) 0.0375(11) Uani 1 1 d . . .
O2 O -0.1940(4) 0.9323(2) 0.1096(3) 0.0325(10) Uani 1 1 d . . .
O21 O 0.1348(4) 0.5174(2) 0.0427(3) 0.0352(10) Uani 1 1 d . . .
O22 O 0.0963(5) 0.6022(3) 0.2609(3) 0.0427(12) Uani 1 1 d . . .
O1 O -0.2507(5) 0.8086(3) -0.1001(3) 0.0415(12) Uani 1 1 d . . .
C1 C -0.1823(6) 0.8013(3) -0.0475(3) 0.0265(12) Uani 1 1 d . . .
C2 C -0.1474(6) 0.8802(3) 0.0835(3) 0.0241(12) Uani 1 1 d . . .
C34 C 0.1199(6) 0.6667(3) -0.1099(3) 0.0233(12) Uani 1 1 d . . .
C40 C 0.1228(5) 0.8619(3) 0.2304(3) 0.0216(11) Uani 1 1 d . . .
C32 C 0.3877(6) 0.6377(3) 0.0429(3) 0.0240(12) Uani 1 1 d . . .
C21 C 0.1003(6) 0.5733(3) 0.0684(3) 0.0253(12) Uani 1 1 d . . .
O11 O -0.0142(5) 0.9500(3) -0.0893(3) 0.0591(17) Uani 1 1 d . . .
C46 C -0.1696(5) 0.7109(3) 0.1009(3) 0.0223(11) Uani 1 1 d . . .
C22 C 0.0773(6) 0.6270(3) 0.2020(4) 0.0269(13) Uani 1 1 d . . .
C47 C -0.2178(6) 0.7252(4) 0.1731(3) 0.0277(13) Uani 1 1 d . . .
H47 H -0.2049 0.7742 0.1953 0.033 Uiso 1 1 calc R . .
C41 C 0.1262(6) 0.9413(3) 0.2369(3) 0.0257(12) Uani 1 1 d . . .
H41 H 0.1357 0.9718 0.1935 0.031 Uiso 1 1 calc R . .
C11 C 0.0628(7) 0.9150(4) -0.0524(4) 0.0376(16) Uani 1 1 d . . .
O33 O 0.3978(5) 0.6878(3) 0.2543(3) 0.0429(12) Uani 1 1 d . . .
O31 O 0.5582(5) 0.8264(3) 0.0691(3) 0.0495(14) Uani 1 1 d . . .
O12 O 0.3353(6) 0.9970(3) 0.0872(3) 0.0580(16) Uani 1 1 d . . .
C33 C 0.3669(6) 0.7028(4) 0.1930(3) 0.0289(13) Uani 1 1 d . . .
C51 C -0.1914(6) 0.6358(3) 0.0713(3) 0.0248(12) Uani 1 1 d . . .
H51 H -0.2171 0.6344 0.0159 0.030 Uiso 1 1 calc R . .
O13 O 0.3941(6) 0.8480(4) -0.1144(3) 0.0620(16) Uani 1 1 d . . .
C36 C 0.2333(6) 0.6063(3) -0.2099(3) 0.0278(13) Uani 1 1 d . . .
H36 H 0.3146 0.5949 -0.2328 0.033 Uiso 1 1 calc R . .
C31 C 0.4646(6) 0.7893(4) 0.0761(4) 0.0313(14) Uani 1 1 d . . .
C45 C 0.1102(6) 0.8182(3) 0.2949(3) 0.0269(12) Uani 1 1 d . . .
H45 H 0.1081 0.7641 0.2913 0.032 Uiso 1 1 calc R . .
C39 C -0.0032(6) 0.6377(4) -0.1409(4) 0.0329(14) Uani 1 1 d . . .
H39 H -0.0846 0.6484 -0.1179 0.040 Uiso 1 1 calc R . .
C48 C -0.2827(6) 0.6695(4) 0.2113(4) 0.0317(14) Uani 1 1 d . . .
H48 H -0.3161 0.6810 0.2585 0.038 Uiso 1 1 calc R . .
C35 C 0.2368(6) 0.6509(3) -0.1458(3) 0.0266(12) Uani 1 1 d . . .
H35 H 0.3211 0.6713 -0.1258 0.032 Uiso 1 1 calc R . .
C44 C 0.1007(6) 0.8531(3) 0.3642(3) 0.0261(12) Uani 1 1 d . . .
H44 H 0.0918 0.8230 0.4078 0.031 Uiso 1 1 calc R . .
C43 C 0.1042(6) 0.9322(4) 0.3696(4) 0.0321(14) Uani 1 1 d . . .
H43 H 0.0986 0.9562 0.4171 0.039 Uiso 1 1 calc R . .
C50 C -0.2566(6) 0.5801(4) 0.1126(4) 0.0344(15) Uani 1 1 d . . .
H50 H -0.2705 0.5304 0.0923 0.041 Uiso 1 1 calc R . .
C42 C 0.1158(6) 0.9759(4) 0.3059(4) 0.0305(14) Uani 1 1 d . . .
H42 H 0.1167 1.0300 0.3096 0.037 Uiso 1 1 calc R . .
C12 C 0.2812(6) 0.9457(4) 0.0592(4) 0.0339(14) Uani 1 1 d . . .
C37 C 0.1095(7) 0.5783(4) -0.2405(4) 0.0328(14) Uani 1 1 d . . .
H37 H 0.1051 0.5492 -0.2856 0.039 Uiso 1 1 calc R . .
C49 C -0.2997(6) 0.5968(4) 0.1814(4) 0.0343(15) Uani 1 1 d . . .
H49 H -0.3418 0.5583 0.2091 0.041 Uiso 1 1 calc R . .
C13 C 0.3171(7) 0.8529(4) -0.0693(4) 0.0355(15) Uani 1 1 d . . .
C38 C -0.0068(7) 0.5930(4) -0.2052(4) 0.0401(17) Uani 1 1 d . . .
H38 H -0.0908 0.5722 -0.2253 0.048 Uiso 1 1 calc R . .

loop_
_atom_site_aniso_label
_atom_site_aniso_U_11
_atom_site_aniso_U_22
_atom_site_aniso_U_33
_atom_site_aniso_U_23
_atom_site_aniso_U_13
_atom_site_aniso_U_12
Ir1 0.01667(10) 0.02074(11) 0.02040(11) 0.00009(8) -0.00088(7) 0.00069(8)
Ru2 0.01320(18) 0.01471(19) 0.0157(2) 0.00021(15) 0.00009(14) 0.00112(15)
Ru3 0.0144(2) 0.0229(2) 0.0216(2) 0.00019(17) -0.00018(16) 0.00206(16)
Ru1 0.0184(2) 0.0218(2) 0.0228(2) 0.00235(17) -0.00016(17) -0.00164(17)
Ge1 0.0179(3) 0.0219(3) 0.0189(3) -0.0006(2) 0.0008(2) 0.0008(2)
Ge2 0.0163(3) 0.0221(3) 0.0189(3) -0.0018(2) -0.0013(2) 0.0013(2)
O32 0.047(3) 0.030(2) 0.037(3) 0.001(2) 0.012(2) 0.016(2)
O2 0.030(2) 0.028(2) 0.040(3) -0.0020(19) 0.0088(19) 0.0037(18)
O21 0.035(2) 0.027(2) 0.044(3) -0.009(2) 0.002(2) 0.0062(19)
O22 0.063(3) 0.043(3) 0.021(2) 0.007(2) -0.003(2) 0.001(2)
O1 0.043(3) 0.043(3) 0.035(3) -0.003(2) -0.014(2) 0.000(2)
C1 0.021(3) 0.029(3) 0.028(3) 0.000(2) -0.004(2) 0.000(2)
C2 0.021(3) 0.025(3) 0.026(3) 0.001(2) 0.002(2) -0.001(2)
C34 0.020(3) 0.029(3) 0.021(3) 0.001(2) 0.000(2) -0.002(2)
C40 0.014(2) 0.025(3) 0.025(3) -0.002(2) -0.001(2) 0.000(2)
C32 0.023(3) 0.026(3) 0.023(3) 0.005(2) 0.004(2) 0.000(2)
C21 0.023(3) 0.024(3) 0.029(3) 0.002(2) -0.002(2) 0.002(2)
O11 0.038(3) 0.053(3) 0.083(4) 0.043(3) -0.014(3) -0.002(2)
C46 0.015(2) 0.027(3) 0.025(3) 0.003(2) -0.001(2) 0.000(2)
C22 0.024(3) 0.025(3) 0.031(3) -0.006(2) 0.003(2) 0.001(2)
C47 0.023(3) 0.032(3) 0.029(3) 0.003(2) 0.005(2) 0.006(2)
C41 0.021(3) 0.027(3) 0.029(3) 0.001(2) 0.002(2) 0.002(2)
C11 0.030(3) 0.029(3) 0.053(4) 0.016(3) 0.001(3) -0.005(3)
O33 0.035(3) 0.069(4) 0.025(2) 0.005(2) -0.001(2) 0.008(2)
O31 0.021(2) 0.052(3) 0.075(4) 0.022(3) 0.000(2) -0.009(2)
O12 0.055(3) 0.054(3) 0.065(4) -0.022(3) 0.007(3) -0.026(3)
C33 0.023(3) 0.040(4) 0.024(3) -0.004(3) 0.004(2) 0.001(3)
C51 0.023(3) 0.022(3) 0.029(3) 0.001(2) -0.005(2) 0.000(2)
O13 0.053(4) 0.091(5) 0.046(3) -0.003(3) 0.025(3) -0.006(3)
C36 0.031(3) 0.027(3) 0.026(3) 0.000(2) 0.006(2) 0.003(2)
C31 0.021(3) 0.035(3) 0.037(4) 0.005(3) -0.005(2) 0.004(3)
C45 0.026(3) 0.025(3) 0.029(3) 0.000(2) 0.000(2) 0.001(2)
C39 0.019(3) 0.043(4) 0.036(4) -0.006(3) 0.002(2) 0.005(3)
C48 0.021(3) 0.046(4) 0.028(3) 0.010(3) 0.008(2) 0.004(3)
C35 0.022(3) 0.031(3) 0.027(3) 0.000(2) 0.002(2) -0.001(2)
C44 0.025(3) 0.030(3) 0.023(3) -0.001(2) 0.002(2) -0.002(2)
C43 0.022(3) 0.040(4) 0.035(4) -0.014(3) 0.006(3) -0.004(3)
C50 0.024(3) 0.029(3) 0.049(4) 0.007(3) -0.006(3) -0.005(3)
C42 0.027(3) 0.026(3) 0.038(4) -0.007(3) 0.004(3) -0.001(2)
C12 0.026(3) 0.041(4) 0.035(4) -0.003(3) 0.005(3) -0.009(3)
C37 0.038(4) 0.035(3) 0.026(3) -0.009(3) 0.000(3) -0.001(3)
C49 0.022(3) 0.033(3) 0.048(4) 0.015(3) 0.008(3) -0.004(3)
C13 0.030(3) 0.040(4) 0.037(4) -0.002(3) 0.006(3) -0.007(3)
C38 0.029(3) 0.045(4) 0.044(4) -0.012(3) -0.010(3) -0.003(3)

loop_
_atom_type_symbol
_atom_type_description
_atom_type_scat_dispersion_real
_atom_type_scat_dispersion_imag
_atom_type_scat_source
C C 0.0033 0.0016 'International Tables Vol C Tables 4.2.6.8 and 6.1.1.4'
H H 0.0000 0.0000 'International Tables Vol C Tables 4.2.6.8 and 6.1.1.4'
O O 0.0106 0.0060 'International Tables Vol C Tables 4.2.6.8 and 6.1.1.4'
Ge Ge 0.1547 1.8001 'International Tables Vol C Tables 4.2.6.8 and 6.1.1.4'
Ru Ru -1.2594 0.8363 'International Tables Vol C Tables 4.2.6.8 and 6.1.1.4'
Ir Ir -1.4442 7.9887 'International Tables Vol C Tables 4.2.6.8 and 6.1.1.4'

loop_
_geom_angle_atom_site_label_1
_geom_angle_atom_site_label_2
_geom_angle_atom_site_label_3
_geom_angle
_geom_angle_site_symmetry_1
_geom_angle_site_symmetry_3
_geom_angle_publ_flag
C2 Ir1 C1 90.6(2) . . ?
C2 Ir1 C46 97.4(2) . . ?
C1 Ir1 C46 100.4(2) . . ?
C2 Ir1 Ge2 89.95(17) . . ?
C1 Ir1 Ge2 159.38(18) . . ?
C46 Ir1 Ge2 99.94(15) . . ?
C2 Ir1 Ge1 151.85(17) . . ?
C1 Ir1 Ge1 95.67(18) . . ?
C46 Ir1 Ge1 108.34(16) . . ?
Ge2 Ir1 Ge1 74.842(19) . . ?
C2 Ir1 Ru2 133.63(17) . . ?
C1 Ir1 Ru2 127.81(18) . . ?
C46 Ir1 Ru2 55.51(15) . . ?
Ge2 Ir1 Ru2 63.390(16) . . ?
Ge1 Ir1 Ru2 59.788(16) . . ?
C2 Ir1 Ru1 99.39(17) . . ?
C1 Ir1 Ru1 105.11(18) . . ?
C46 Ir1 Ru1 149.12(15) . . ?
Ge2 Ir1 Ru1 54.535(17) . . ?
Ge1 Ir1 Ru1 52.484(16) . . ?
Ru2 Ir1 Ru1 94.610(14) . . ?
C21 Ru2 C22 87.1(3) . . ?
C21 Ru2 C46 125.6(2) . . ?
C22 Ru2 C46 103.6(2) . . ?
C21 Ru2 C51 90.6(2) . . ?
C22 Ru2 C51 102.6(2) . . ?
C46 Ru2 C51 35.09(19) . . ?
C21 Ru2 Ge1 86.91(19) . . ?
C22 Ru2 Ge1 152.07(18) . . ?
C46 Ru2 Ge1 102.04(14) . . ?
C51 Ru2 Ge1 104.68(14) . . ?
C21 Ru2 Ir1 135.66(18) . . ?
C22 Ru2 Ir1 136.40(18) . . ?
C46 Ru2 Ir1 49.45(14) . . ?
C51 Ru2 Ir1 74.24(13) . . ?
Ge1 Ru2 Ir1 58.679(16) . . ?
C21 Ru2 Ge2 141.92(18) . . ?
C22 Ru2 Ge2 97.97(18) . . ?
C46 Ru2 Ge2 89.96(14) . . ?
C51 Ru2 Ge2 124.32(13) . . ?
Ge1 Ru2 Ge2 71.06(2) . . ?
Ir1 Ru2 Ge2 55.887(15) . . ?
C21 Ru2 Ru3 89.54(18) . . ?
C22 Ru2 Ru3 97.59(18) . . ?
C46 Ru2 Ru3 139.16(14) . . ?
C51 Ru2 Ru3 159.74(14) . . ?
Ge1 Ru2 Ru3 55.102(17) . . ?
Ir1 Ru2 Ru3 91.685(16) . . ?
Ge2 Ru2 Ru3 52.404(16) . . ?
C31 Ru3 C33 95.3(3) . . ?
C31 Ru3 C32 95.2(3) . . ?
C33 Ru3 C32 99.6(3) . . ?
C31 Ru3 Ge2 105.2(2) . . ?
C33 Ru3 Ge2 87.76(18) . . ?
C32 Ru3 Ge2 157.58(17) . . ?
C31 Ru3 Ge1 114.97(19) . . ?
C33 Ru3 Ge1 148.39(18) . . ?
C32 Ru3 Ge1 87.00(17) . . ?
Ge2 Ru3 Ge1 76.17(2) . . ?
C31 Ru3 Ru2 164.14(19) . . ?
C33 Ru3 Ru2 91.27(18) . . ?
C32 Ru3 Ru2 97.87(17) . . ?
Ge2 Ru3 Ru2 60.583(18) . . ?
Ge1 Ru3 Ru2 57.135(18) . . ?
C31 Ru3 Ru1 75.95(18) . . ?
C33 Ru3 Ru1 135.12(19) . . ?
C32 Ru3 Ru1 124.74(17) . . ?
Ge2 Ru3 Ru1 54.206(18) . . ?
Ge1 Ru3 Ru1 52.102(17) . . ?
Ru2 Ru3 Ru1 89.210(16) . . ?
C11 Ru1 C13 94.8(3) . . ?
C11 Ru1 C12 98.0(3) . . ?
C13 Ru1 C12 96.2(3) . . ?
C11 Ru1 Ge1 103.4(2) . . ?
C13 Ru1 Ge1 88.4(2) . . ?
C12 Ru1 Ge1 157.7(2) . . ?
C11 Ru1 Ge2 119.9(2) . . ?
C13 Ru1 Ge2 144.4(2) . . ?
C12 Ru1 Ge2 87.2(2) . . ?
Ge1 Ru1 Ge2 76.68(2) . . ?
C11 Ru1 Ir1 75.9(2) . . ?
C13 Ru1 Ir1 138.5(2) . . ?
C12 Ru1 Ir1 124.89(19) . . ?
Ge1 Ru1 Ir1 56.143(17) . . ?
Ge2 Ru1 Ir1 54.171(16) . . ?
C11 Ru1 Ru3 156.7(2) . . ?
C13 Ru1 Ru3 92.5(2) . . ?
C12 Ru1 Ru3 103.2(2) . . ?
Ge1 Ru1 Ru3 54.693(18) . . ?
Ge2 Ru1 Ru3 52.478(17) . . ?
Ir1 Ru1 Ru3 84.015(15) . . ?
C34 Ge1 Ru1 131.68(17) . . ?
C34 Ge1 Ru3 128.46(17) . . ?
Ru1 Ge1 Ru3 73.21(2) . . ?
C34 Ge1 Ir1 127.68(16) . . ?
Ru1 Ge1 Ir1 71.372(19) . . ?
Ru3 Ge1 Ir1 101.49(2) . . ?
C34 Ge1 Ru2 119.55(17) . . ?
Ru1 Ge1 Ru2 108.53(3) . . ?
Ru3 Ge1 Ru2 67.763(19) . . ?
Ir1 Ge1 Ru2 61.534(17) . . ?
C40 Ge2 Ru3 132.08(16) . . ?
C40 Ge2 Ir1 120.51(15) . . ?
Ru3 Ge2 Ir1 105.30(2) . . ?
C40 Ge2 Ru1 132.24(17) . . ?
Ru3 Ge2 Ru1 73.32(2) . . ?
Ir1 Ge2 Ru1 71.294(19) . . ?
C40 Ge2 Ru2 123.24(17) . . ?
Ru3 Ge2 Ru2 67.013(19) . . ?
Ir1 Ge2 Ru2 60.723(16) . . ?
Ru1 Ge2 Ru2 103.25(2) . . ?
O1 C1 Ir1 177.8(6) . . ?
O2 C2 Ir1 177.9(5) . . ?
C35 C34 C39 118.4(6) . . ?
C35 C34 Ge1 120.3(4) . . ?
C39 C34 Ge1 121.2(5) . . ?
C45 C40 C41 118.8(5) . . ?
C45 C40 Ge2 119.5(4) . . ?
C41 C40 Ge2 121.7(4) . . ?
O32 C32 Ru3 178.2(5) . . ?
O21 C21 Ru2 176.1(6) . . ?
C51 C46 C47 116.3(5) . . ?
C51 C46 Ir1 121.2(4) . . ?
C47 C46 Ir1 122.4(4) . . ?
C51 C46 Ru2 79.4(3) . . ?
C47 C46 Ru2 114.6(4) . . ?
Ir1 C46 Ru2 75.04(18) . . ?
O22 C22 Ru2 179.8(6) . . ?
C48 C47 C46 121.4(6) . . ?
C42 C41 C40 120.5(6) . . ?
O11 C11 Ru1 178.0(6) . . ?
O33 C33 Ru3 178.8(6) . . ?
C50 C51 C46 120.4(6) . . ?
C50 C51 Ru2 120.2(4) . . ?
C46 C51 Ru2 65.5(3) . . ?
C35 C36 C37 119.2(6) . . ?
O31 C31 Ru3 177.9(6) . . ?
C44 C45 C40 120.6(6) . . ?
C38 C39 C34 119.9(6) . . ?
C47 C48 C49 120.6(6) . . ?
C36 C35 C34 121.6(6) . . ?
C45 C44 C43 119.9(6) . . ?
C42 C43 C44 119.9(6) . . ?
C49 C50 C51 120.8(6) . . ?
C43 C42 C41 120.3(6) . . ?
O12 C12 Ru1 177.0(6) . . ?
C38 C37 C36 119.7(6) . . ?
C50 C49 C48 120.4(6) . . ?
O13 C13 Ru1 178.6(7) . . ?
C37 C38 C39 121.0(6) . . ?

loop_
_geom_bond_atom_site_label_1
_geom_bond_atom_site_label_2
_geom_bond_distance
_geom_bond_site_symmetry_2
_geom_bond_publ_flag
Ir1 C2 1.898(6) . ?
Ir1 C1 1.918(6) . ?
Ir1 C46 2.083(6) . ?
Ir1 Ge2 2.5138(6) . ?
Ir1 Ge1 2.5737(6) . ?
Ir1 Ru2 2.6485(5) . ?
Ir1 Ru1 2.9368(5) . ?
Ru2 C21 1.866(6) . ?
Ru2 C22 1.886(6) . ?
Ru2 C46 2.260(5) . ?
Ru2 C51 2.441(6) . ?
Ru2 Ge1 2.6035(7) . ?
Ru2 Ge2 2.7147(7) . ?
Ru2 Ru3 2.8690(6) . ?
Ru3 C31 1.886(6) . ?
Ru3 C33 1.913(6) . ?
Ru3 C32 1.921(6) . ?
Ru3 Ge2 2.4693(7) . ?
Ru3 Ge1 2.5422(7) . ?
Ru3 Ru1 2.9823(6) . ?
Ru1 C11 1.869(7) . ?
Ru1 C13 1.903(7) . ?
Ru1 C12 1.931(7) . ?
Ru1 Ge1 2.4582(7) . ?
Ru1 Ge2 2.5253(7) . ?
Ge1 C34 1.939(6) . ?
Ge2 C40 1.944(6) . ?
O32 C32 1.142(7) . ?
O2 C2 1.138(7) . ?
O21 C21 1.145(7) . ?
O22 C22 1.138(7) . ?
O1 C1 1.119(7) . ?
C34 C35 1.392(8) . ?
C34 C39 1.392(8) . ?
C40 C45 1.394(8) . ?
C40 C41 1.396(8) . ?
O11 C11 1.144(8) . ?
C46 C51 1.427(8) . ?
C46 C47 1.428(8) . ?
C47 C48 1.376(8) . ?
C41 C42 1.382(8) . ?
O33 C33 1.141(7) . ?
O31 C31 1.145(7) . ?
O12 C12 1.140(8) . ?
C51 C50 1.409(8) . ?
O13 C13 1.152(8) . ?
C36 C35 1.382(8) . ?
C36 C37 1.389(9) . ?
C45 C44 1.387(8) . ?
C39 C38 1.387(9) . ?
C48 C49 1.386(10) . ?
C44 C43 1.390(9) . ?
C43 C42 1.381(9) . ?
C50 C49 1.360(10) . ?
C37 C38 1.377(9) . ?
